data_4064398
loop_
_publ_author_name
'Valyaev, Dmitry A.'
'Lugan, No\"el'
'Lavigne, Guy'
'Ustynyuk, Nikolai A.'

_publ_section_title
;
 Synthesis of \h1-\a-Phosphinocarbene Complexes of Manganese and
 Mechanistic Insight into Their Base-Induced Transformations
;
_journal_issue 8
_journal_name_full Organometallics
_journal_page_first 2318
_journal_paper_doi 10.1021/om2000772
_journal_volume 30
_journal_year 2011
_chemical_formula_moiety 'C26 H20 Mn O2 P'
_chemical_formula_sum 'C26 H20 Mn O2 P'
_chemical_formula_weight 450.33
_chemical_name_systematic
;
 ?
;
_space_group_IT_number 148
_symmetry_cell_setting trigonal
_symmetry_Int_Tables_number 148
_symmetry_space_group_name_Hall '-R 3'
_symmetry_space_group_name_H-M 'R -3 :H'
_atom_sites_solution_hydrogens geom
_atom_sites_solution_primary direct
_atom_sites_solution_secondary difmap
_audit_creation_date 2008-06-06T13:33:43-00:00
_audit_creation_method 'WinGX routine CIF_UPDATE'
_cell_angle_alpha 90
_cell_angle_beta 90
_cell_angle_gamma 120
_cell_formula_units_Z 18
_cell_length_a 32.426(3)
_cell_length_b 32.426(3)
_cell_length_c 10.9740(8)
_cell_measurement_reflns_used 9999
_cell_measurement_temperature 180(2)
_cell_measurement_theta_max 32.27
_cell_measurement_theta_min 3.21
_cell_measurement_wavelength 0.71073
_cell_volume 9992.7(15)
_computing_molecular_graphics 'Ortep-3 for Windows (Farrugia, 1997)'
_computing_publication_material 'WinGX publication routines (Farrugia, 1999)'
_computing_structure_refinement 'SHELXL-97 (Sheldrick, 1997)'
_computing_structure_solution 'SHELXS-86 (Sheldrick, 1986)'
_diffrn_ambient_temperature 180(2)
_diffrn_measured_fraction_theta_full 0.994
_diffrn_measured_fraction_theta_max 0.994
_diffrn_measurement_device_type 'Oxford Diffraction Xcalibur'
_diffrn_measurement_method \f
_diffrn_radiation_monochromator graphite
_diffrn_radiation_probe x-ray
_diffrn_radiation_type MoK\a
_diffrn_radiation_wavelength 0.71073
_diffrn_reflns_av_R_equivalents 0.0513
_diffrn_reflns_av_unetI/netI 0.0385
_diffrn_reflns_limit_h_max 40
_diffrn_reflns_limit_h_min -40
_diffrn_reflns_limit_k_max 40
_diffrn_reflns_limit_k_min -40
_diffrn_reflns_limit_l_max 13
_diffrn_reflns_limit_l_min -13
_diffrn_reflns_number 35899
_diffrn_reflns_theta_full 26.37
_diffrn_reflns_theta_max 26.37
_diffrn_reflns_theta_min 3.21
_diffrn_standards_decay_% 0
_diffrn_standards_interval_count 0
_diffrn_standards_number 0
_exptl_absorpt_coefficient_mu 0.686
_exptl_absorpt_correction_T_max 0.842
_exptl_absorpt_correction_T_min 0.773
_exptl_absorpt_correction_type multi-scan
_exptl_absorpt_process_details
;
        [c.f. R.H. Blessing, Acta Cryst. (1995), A51, 33-38]
;
_exptl_crystal_colour red
_exptl_crystal_density_diffrn 1.347
_exptl_crystal_density_method 'not measured'
_exptl_crystal_description prism
_exptl_crystal_F_000 4176
_exptl_crystal_size_max 0.40
_exptl_crystal_size_mid 0.30
_exptl_crystal_size_min 0.25
_refine_diff_density_max 1.561
_refine_diff_density_min -0.532
_refine_diff_density_rms 0.110
_refine_ls_extinction_method none
_refine_ls_goodness_of_fit_ref 1.075
_refine_ls_hydrogen_treatment riding
_refine_ls_matrix_type full
_refine_ls_number_parameters 271
_refine_ls_number_reflns 4517
_refine_ls_number_restraints 0
_refine_ls_restrained_S_all 1.075
_refine_ls_R_factor_all 0.0679
_refine_ls_R_factor_gt 0.0608
_refine_ls_shift/su_max 0.002
_refine_ls_shift/su_mean 0.000
_refine_ls_structure_factor_coef Fsqd
_refine_ls_weighting_details 'calc w=1/[\s^2^(Fo^2^)+(0.1331P)^2^+14.1779P] where P=(Fo^2^+2Fc^2^)/3'
_refine_ls_weighting_scheme calc
_refine_ls_wR_factor_gt 0.1759
_refine_ls_wR_factor_ref 0.1848
_reflns_number_gt 3860
_reflns_number_total 4517
_reflns_threshold_expression >2sigma(I)
_cod_data_source_file om2000772_si_002.cif
_cod_data_source_block complex_4c
_cod_original_cell_volume 9993(6)
_cod_original_sg_symbol_H-M R-3
_cod_database_code 4064398

loop_
_symmetry_equiv_pos_as_xyz
'x, y, z'
'-y, x-y, z'
'-x+y, -x, z'
'x+2/3, y+1/3, z+1/3'
'-y+2/3, x-y+1/3, z+1/3'
'-x+y+2/3, -x+1/3, z+1/3'
'x+1/3, y+2/3, z+2/3'
'-y+1/3, x-y+2/3, z+2/3'
'-x+y+1/3, -x+2/3, z+2/3'
'-x, -y, -z'
'y, -x+y, -z'
'x-y, x, -z'
'-x+2/3, -y+1/3, -z+1/3'
'y+2/3, -x+y+1/3, -z+1/3'
'x-y+2/3, x+1/3, -z+1/3'
'-x+1/3, -y+2/3, -z+2/3'
'y+1/3, -x+y+2/3, -z+2/3'
'x-y+1/3, x+2/3, -z+2/3'

loop_
_atom_site_label
_atom_site_type_symbol
_atom_site_fract_x
_atom_site_fract_y
_atom_site_fract_z
_atom_site_U_iso_or_equiv
_atom_site_adp_type
_atom_site_occupancy
_atom_site_symmetry_multiplicity
_atom_site_calc_flag
_atom_site_refinement_flags
C1 C 0.55267(10) 0.18748(11) 0.4974(3) 0.0312(6) Uani 1 1 d .
C2 C 0.50948(10) 0.10162(10) 0.4914(2) 0.0275(6) Uani 1 1 d .
C3 C 0.45918(10) 0.08855(10) 0.4992(2) 0.0266(6) Uani 1 1 d .
C11 C 0.51943(13) 0.12112(13) 0.2302(3) 0.0406(8) Uani 1 1 d .
H11 H 0.5211 0.0933 0.2282 0.049 Uiso 1 1 calc R
C12 C 0.55784(12) 0.16698(13) 0.2469(3) 0.0385(7) Uani 1 1 d .
H12 H 0.5895 0.1752 0.2579 0.046 Uiso 1 1 calc R
C13 C 0.53968(12) 0.19914(12) 0.2441(3) 0.0366(7) Uani 1 1 d .
H13 H 0.5574 0.2320 0.2538 0.044 Uiso 1 1 calc R
C14 C 0.49056(12) 0.17250(13) 0.2241(3) 0.0387(7) Uani 1 1 d .
H14 H 0.4700 0.1846 0.2170 0.046 Uiso 1 1 calc R
C15 C 0.47756(13) 0.12401(13) 0.2166(3) 0.0416(8) Uani 1 1 d .
H15 H 0.4469 0.0985 0.2048 0.050 Uiso 1 1 calc R
C21 C 0.42212(10) 0.04232(10) 0.4488(2) 0.0287(6) Uani 1 1 d .
C22 C 0.43433(12) 0.01470(12) 0.3757(3) 0.0379(7) Uani 1 1 d .
H22 H 0.4661 0.0259 0.3568 0.046 Uiso 1 1 calc R
C23 C 0.40008(14) -0.02871(12) 0.3314(3) 0.0437(8) Uani 1 1 d .
H23 H 0.4091 -0.0469 0.2850 0.052 Uiso 1 1 calc R
C24 C 0.35243(13) -0.04561(12) 0.3551(3) 0.0439(8) Uani 1 1 d .
H24 H 0.3291 -0.0741 0.3213 0.053 Uiso 1 1 calc R
C25 C 0.34017(13) -0.01946(12) 0.4296(3) 0.0434(8) Uani 1 1 d .
H25 H 0.3083 -0.0310 0.4489 0.052 Uiso 1 1 calc R
C26 C 0.37433(11) 0.02370(11) 0.4761(3) 0.0358(7) Uani 1 1 d .
H26 H 0.3652 0.0407 0.5269 0.043 Uiso 1 1 calc R
C31 C 0.47072(10) 0.16091(10) 0.6802(2) 0.0264(6) Uani 1 1 d .
C32 C 0.47382(11) 0.13250(11) 0.7700(3) 0.0327(6) Uani 1 1 d .
H32 H 0.4651 0.1011 0.7527 0.039 Uiso 1 1 calc R
C33 C 0.48985(12) 0.15082(12) 0.8857(3) 0.0388(7) Uani 1 1 d .
H33 H 0.4920 0.1316 0.9455 0.047 Uiso 1 1 calc R
C34 C 0.50252(13) 0.19670(13) 0.9123(3) 0.0418(8) Uani 1 1 d .
H34 H 0.5137 0.2089 0.9897 0.050 Uiso 1 1 calc R
C35 C 0.49876(16) 0.22522(13) 0.8245(3) 0.0519(10) Uani 1 1 d .
H35 H 0.5068 0.2563 0.8430 0.062 Uiso 1 1 calc R
C36 C 0.48301(14) 0.20725(12) 0.7087(3) 0.0437(8) Uani 1 1 d .
H36 H 0.4807 0.2265 0.6496 0.052 Uiso 1 1 calc R
C41 C 0.39549(10) 0.13149(10) 0.5048(3) 0.0292(6) Uani 1 1 d .
C42 C 0.36615(12) 0.12389(12) 0.6048(3) 0.0399(7) Uani 1 1 d .
H42 H 0.3765 0.1224 0.6828 0.048 Uiso 1 1 calc R
C43 C 0.32129(13) 0.11861(13) 0.5872(4) 0.0508(9) Uani 1 1 d .
H43 H 0.3013 0.1131 0.6534 0.061 Uiso 1 1 calc R
C44 C 0.30653(12) 0.12163(12) 0.4707(4) 0.0511(10) Uani 1 1 d .
H44 H 0.2769 0.1190 0.4596 0.061 Uiso 1 1 calc R
C45 C 0.33486(12) 0.12847(12) 0.3720(4) 0.0453(8) Uani 1 1 d .
H45 H 0.3243 0.1299 0.2941 0.054 Uiso 1 1 calc R
C46 C 0.37951(11) 0.13330(11) 0.3886(3) 0.0361(7) Uani 1 1 d .
H46 H 0.3988 0.1378 0.3216 0.043 Uiso 1 1 calc R
O2 O 0.53270(8) 0.08392(8) 0.5216(2) 0.0384(5) Uani 1 1 d .
O1 O 0.58250(9) 0.21088(9) 0.5656(2) 0.0461(6) Uani 1 1 d .
P1 P 0.45457(3) 0.13974(3) 0.52612(6) 0.0246(2) Uani 1 1 d .
Mn1 Mn 0.508737(15) 0.149526(15) 0.39153(3) 0.02518(19) Uani 1 1 d .

loop_
_atom_site_aniso_label
_atom_site_aniso_U_11
_atom_site_aniso_U_22
_atom_site_aniso_U_33
_atom_site_aniso_U_23
_atom_site_aniso_U_13
_atom_site_aniso_U_12
C1 0.0298(14) 0.0392(16) 0.0252(14) 0.0036(12) 0.0005(11) 0.0179(13)
C2 0.0325(14) 0.0309(14) 0.0202(13) 0.0012(10) 0.0025(11) 0.0165(12)
C3 0.0330(14) 0.0304(14) 0.0210(13) 0.0004(10) 0.0009(11) 0.0193(12)
C11 0.062(2) 0.056(2) 0.0168(13) -0.0040(13) 0.0018(13) 0.0394(18)
C12 0.0398(17) 0.062(2) 0.0192(13) 0.0051(13) 0.0088(12) 0.0290(16)
C13 0.0433(17) 0.0480(18) 0.0233(14) 0.0127(13) 0.0081(12) 0.0265(15)
C14 0.0439(18) 0.061(2) 0.0204(14) 0.0111(13) 0.0033(12) 0.0332(17)
C15 0.0482(19) 0.058(2) 0.0180(14) -0.0029(13) -0.0018(12) 0.0260(17)
C21 0.0341(15) 0.0299(14) 0.0236(14) -0.0004(11) -0.0017(11) 0.0171(12)
C22 0.0430(18) 0.0377(17) 0.0377(17) -0.0046(13) 0.0008(13) 0.0236(15)
C23 0.057(2) 0.0366(17) 0.0370(17) -0.0059(14) 0.0044(15) 0.0235(16)
C24 0.053(2) 0.0284(15) 0.0396(18) 0.0007(13) -0.0005(15) 0.0120(15)
C25 0.0386(18) 0.0332(16) 0.0472(19) 0.0019(14) 0.0042(14) 0.0095(14)
C26 0.0407(17) 0.0279(14) 0.0374(16) 0.0020(12) 0.0072(13) 0.0161(13)
C31 0.0300(14) 0.0309(14) 0.0198(13) -0.0001(10) 0.0022(10) 0.0162(12)
C32 0.0394(16) 0.0311(15) 0.0268(14) 0.0048(11) 0.0008(12) 0.0169(13)
C33 0.0468(18) 0.0451(18) 0.0216(14) 0.0070(13) -0.0010(13) 0.0209(15)
C34 0.0496(19) 0.052(2) 0.0193(14) -0.0040(13) -0.0020(13) 0.0220(16)
C35 0.092(3) 0.0389(18) 0.0274(17) -0.0109(14) -0.0088(18) 0.035(2)
C36 0.077(2) 0.0409(18) 0.0227(15) -0.0018(13) -0.0066(15) 0.0361(18)
C41 0.0317(14) 0.0265(14) 0.0320(15) -0.0039(11) -0.0024(11) 0.0164(12)
C42 0.0371(17) 0.0416(17) 0.0429(19) -0.0090(14) -0.0006(14) 0.0212(15)
C43 0.0350(17) 0.0433(19) 0.074(3) -0.0128(18) 0.0103(17) 0.0192(16)
C44 0.0327(17) 0.0363(18) 0.086(3) -0.0185(18) -0.0168(18) 0.0187(15)
C45 0.0399(18) 0.0394(18) 0.056(2) -0.0099(16) -0.0177(16) 0.0197(15)
C46 0.0333(15) 0.0385(16) 0.0373(17) -0.0025(13) -0.0072(13) 0.0184(14)
O2 0.0389(12) 0.0452(13) 0.0423(13) 0.0113(10) 0.0038(9) 0.0293(11)
O1 0.0419(13) 0.0566(15) 0.0362(12) -0.0082(11) -0.0095(10) 0.0220(12)
P1 0.0284(4) 0.0299(4) 0.0180(4) -0.0007(3) -0.0008(3) 0.0166(3)
Mn1 0.0299(3) 0.0333(3) 0.0161(3) 0.00145(15) 0.00062(14) 0.0186(2)

loop_
_atom_type_symbol
_atom_type_description
_atom_type_scat_dispersion_real
_atom_type_scat_dispersion_imag
_atom_type_scat_source
C C 0.0033 0.0016 'International Tables Vol C Tables 4.2.6.8 and 6.1.1.4'
H H 0 0 'International Tables Vol C Tables 4.2.6.8 and 6.1.1.4'
O O 0.0106 0.006 'International Tables Vol C Tables 4.2.6.8 and 6.1.1.4'
P P 0.1023 0.0942 'International Tables Vol C Tables 4.2.6.8 and 6.1.1.4'
Mn Mn 0.3368 0.7283 'International Tables Vol C Tables 4.2.6.8 and 6.1.1.4'

loop_
_geom_angle_atom_site_label_1
_geom_angle_atom_site_label_2
_geom_angle_atom_site_label_3
_geom_angle
O1 C1 Mn1 176.4(3)
O2 C2 C3 135.9(3)
O2 C2 Mn1 144.5(2)
C3 C2 Mn1 78.73(17)
C2 C3 C21 119.5(2)
C2 C3 P1 110.0(2)
C21 C3 P1 127.4(2)
C2 C3 Mn1 59.71(15)
C21 C3 Mn1 125.11(19)
P1 C3 Mn1 66.82(9)
C12 C11 C15 108.6(3)
C12 C11 Mn1 71.16(17)
C15 C11 Mn1 71.70(17)
C12 C11 H11 125.7
C15 C11 H11 125.7
Mn1 C11 H11 123.1
C11 C12 C13 107.5(3)
C11 C12 Mn1 70.24(17)
C13 C12 Mn1 71.49(17)
C11 C12 H12 126.3
C13 C12 H12 126.3
Mn1 C12 H12 123.7
C14 C13 C12 108.0(3)
C14 C13 Mn1 72.15(17)
C12 C13 Mn1 69.25(17)
C14 C13 H13 126.0
C12 C13 H13 126.0
Mn1 C13 H13 124.2
C13 C14 C15 108.1(3)
C13 C14 Mn1 70.06(17)
C15 C14 Mn1 69.43(17)
C13 C14 H14 125.9
C15 C14 H14 125.9
Mn1 C14 H14 126.1
C11 C15 C14 107.8(3)
C11 C15 Mn1 69.31(17)
C14 C15 Mn1 72.30(18)
C11 C15 H15 126.1
C14 C15 H15 126.1
Mn1 C15 H15 123.9
C26 C21 C22 117.2(3)
C26 C21 C3 121.7(3)
C22 C21 C3 121.0(3)
C23 C22 C21 121.1(3)
C23 C22 H22 119.5
C21 C22 H22 119.5
C22 C23 C24 120.7(3)
C22 C23 H23 119.6
C24 C23 H23 119.6
C25 C24 C23 118.6(3)
C25 C24 H24 120.7
C23 C24 H24 120.7
C26 C25 C24 121.0(3)
C26 C25 H25 119.5
C24 C25 H25 119.5
C25 C26 C21 121.2(3)
C25 C26 H26 119.4
C21 C26 H26 119.4
C36 C31 C32 118.9(3)
C36 C31 P1 119.8(2)
C32 C31 P1 121.2(2)
C31 C32 C33 120.1(3)
C31 C32 H32 119.9
C33 C32 H32 119.9
C34 C33 C32 120.5(3)
C34 C33 H33 119.7
C32 C33 H33 119.7
C33 C34 C35 120.1(3)
C33 C34 H34 120.0
C35 C34 H34 120.0
C36 C35 C34 119.7(3)
C36 C35 H35 120.2
C34 C35 H35 120.2
C35 C36 C31 120.7(3)
C35 C36 H36 119.7
C31 C36 H36 119.7
C42 C41 C46 119.7(3)
C42 C41 P1 120.2(2)
C46 C41 P1 120.1(2)
C41 C42 C43 119.5(3)
C41 C42 H42 120.2
C43 C42 H42 120.2
C42 C43 C44 119.7(4)
C42 C43 H43 120.1
C44 C43 H43 120.1
C45 C44 C43 121.1(3)
C45 C44 H44 119.5
C43 C44 H44 119.5
C44 C45 C46 119.5(3)
C44 C45 H45 120.2
C46 C45 H45 120.2
C45 C46 C41 120.4(3)
C45 C46 H46 119.8
C41 C46 H46 119.8
C3 P1 C31 111.75(13)
C3 P1 C41 114.83(13)
C31 P1 C41 105.18(13)
C3 P1 Mn1 65.48(9)
C31 P1 Mn1 121.19(9)
C41 P1 Mn1 130.19(10)
C1 Mn1 C2 81.74(13)
C1 Mn1 C11 127.21(14)
C2 Mn1 C11 93.16(12)
C1 Mn1 C12 94.00(13)
C2 Mn1 C12 109.52(12)
C11 Mn1 C12 38.60(14)
C1 Mn1 C15 156.82(14)
C2 Mn1 C15 113.37(13)
C11 Mn1 C15 38.99(13)
C12 Mn1 C15 64.91(13)
C1 Mn1 C13 93.52(13)
C2 Mn1 C13 148.34(12)
C11 Mn1 C13 64.87(13)
C12 Mn1 C13 39.26(13)
C15 Mn1 C13 64.23(13)
C1 Mn1 C3 104.35(12)
C2 Mn1 C3 41.56(11)
C11 Mn1 C3 105.57(12)
C12 Mn1 C3 140.15(12)
C15 Mn1 C3 98.34(12)
C13 Mn1 C3 161.76(12)
C1 Mn1 C14 125.31(14)
C2 Mn1 C14 151.62(13)
C11 Mn1 C14 64.55(13)
C12 Mn1 C14 64.56(12)
C15 Mn1 C14 38.27(14)
C13 Mn1 C14 37.79(13)
C3 Mn1 C14 124.66(12)
C1 Mn1 P1 88.09(10)
C2 Mn1 P1 80.26(8)
C11 Mn1 P1 143.05(11)
C12 Mn1 P1 170.19(10)
C15 Mn1 P1 111.09(10)
C13 Mn1 P1 131.08(9)
C3 Mn1 P1 47.70(7)
C14 Mn1 P1 106.52(9)

loop_
_geom_bond_atom_site_label_1
_geom_bond_atom_site_label_2
_geom_bond_distance
C1 O1 1.157(4)
C1 Mn1 1.772(3)
C2 O2 1.199(4)
C2 C3 1.468(4)
C2 Mn1 1.911(3)
C3 C21 1.481(4)
C3 P1 1.765(3)
C3 Mn1 2.170(3)
C11 C12 1.394(5)
C11 C15 1.414(5)
C11 Mn1 2.103(3)
C11 H11 0.9300
C12 C13 1.431(5)
C12 Mn1 2.115(3)
C12 H12 0.9300
C13 C14 1.398(5)
C13 Mn1 2.145(3)
C13 H13 0.9300
C14 C15 1.412(5)
C14 Mn1 2.172(3)
C14 H14 0.9300
C15 Mn1 2.134(3)
C15 H15 0.9300
C21 C26 1.386(4)
C21 C22 1.399(4)
C22 C23 1.374(5)
C22 H22 0.9300
C23 C24 1.381(5)
C23 H23 0.9300
C24 C25 1.372(5)
C24 H24 0.9300
C25 C26 1.377(5)
C25 H25 0.9300
C26 H26 0.9300
C31 C36 1.384(4)
C31 C32 1.387(4)
C31 P1 1.802(3)
C32 C33 1.387(4)
C32 H32 0.9300
C33 C34 1.362(5)
C33 H33 0.9300
C34 C35 1.383(5)
C34 H34 0.9300
C35 C36 1.384(4)
C35 H35 0.9300
C36 H36 0.9300
C41 C42 1.391(4)
C41 C46 1.388(4)
C41 P1 1.812(3)
C42 C43 1.391(5)
C42 H42 0.9300
C43 C44 1.386(6)
C43 H43 0.9300
C44 C45 1.365(6)
C44 H44 0.9300
C45 C46 1.388(5)
C45 H45 0.9300
C46 H46 0.9300
P1 Mn1 2.1931(8)
